data_7228366
loop_
_publ_author_name
'Yoshida, Yukihiro'
'Nakamura, Yuto'
'Kishida, Hideo'
'Hayama, Hiromi'
'Nakano, Yoshiaki'
'Yamochi, Hideki'
'Saito, Gunzi'

_publ_section_title
;
 Racemic Charge-Transfer Complexes of Helical Polycyclic Aromatic
 Hydrocarbon Molecule
;
_journal_name_full CrystEngComm
_journal_paper_doi 10.1039/C7CE00763A
_journal_year 2017
_chemical_formula_moiety 'C26 H16'
_chemical_formula_sum 'C26 H16'
_chemical_formula_weight 328.41
_chemical_name_common (M)-[6]helicene
_chemical_name_systematic
; 
 ? 
;
_space_group_IT_number 19
_symmetry_cell_setting orthorhombic
_symmetry_space_group_name_Hall 'P 2ac 2ab'
_symmetry_space_group_name_H-M 'P 21 21 21'
_atom_sites_solution_hydrogens geom
_atom_sites_solution_primary direct
_atom_sites_solution_secondary difmap
_audit_creation_method SHELXL-97
_audit_update_record
;
2017-03-02 deposited with the CCDC.
2017-06-02 downloaded from the CCDC.
;
_cell_angle_alpha 90.00
_cell_angle_beta 90.00
_cell_angle_gamma 90.00
_cell_formula_units_Z 4
_cell_length_a 7.3079(3)
_cell_length_b 12.9491(6)
_cell_length_c 17.4393(8)
_cell_measurement_reflns_used 9466
_cell_measurement_temperature 100(2)
_cell_measurement_theta_max 28.23
_cell_measurement_theta_min 2.34
_cell_volume 1650.29(13)
_computing_cell_refinement 'Bruker SAINT'
_computing_data_collection 'Bruker APEX2'
_computing_data_reduction 'Bruker SAINT'
_computing_molecular_graphics 'Bruker SHELXTL'
_computing_publication_material 'Bruker SHELXTL'
_computing_structure_refinement 'SHELXL-2013 (Sheldrick, 2013)'
_computing_structure_solution 'SHELXS-2013 (Sheldrick, 2013)'
_diffrn_ambient_temperature 100(2)
_diffrn_detector_area_resol_mean 8.333
_diffrn_measured_fraction_theta_full 1.000
_diffrn_measured_fraction_theta_max 1.000
_diffrn_measurement_device_type 'Bruker APEX-II CCD'
_diffrn_measurement_method '\f and \w scans'
_diffrn_radiation_monochromator graphite
_diffrn_radiation_source 'fine-focus sealed tube'
_diffrn_radiation_type MoK\a
_diffrn_radiation_wavelength 0.71073
_diffrn_reflns_av_R_equivalents 0.0206
_diffrn_reflns_av_sigmaI/netI 0.0161
_diffrn_reflns_limit_h_max 9
_diffrn_reflns_limit_h_min -9
_diffrn_reflns_limit_k_max 16
_diffrn_reflns_limit_k_min -16
_diffrn_reflns_limit_l_max 21
_diffrn_reflns_limit_l_min -21
_diffrn_reflns_number 17487
_diffrn_reflns_theta_full 25.00
_diffrn_reflns_theta_max 26.37
_diffrn_reflns_theta_min 1.96
_exptl_absorpt_coefficient_mu 0.075
_exptl_absorpt_correction_T_max 0.9955
_exptl_absorpt_correction_T_min 0.9735
_exptl_absorpt_correction_type numerical
_exptl_crystal_colour colorless
_exptl_crystal_density_diffrn 1.322
_exptl_crystal_density_method 'not measured'
_exptl_crystal_description plate
_exptl_crystal_F_000 688
_exptl_crystal_size_max 0.36
_exptl_crystal_size_mid 0.24
_exptl_crystal_size_min 0.06
_refine_diff_density_max 0.123
_refine_diff_density_min -0.163
_refine_diff_density_rms 0.031
_refine_ls_abs_structure_details 'Flack H D (1983), Acta Cryst. A39, 876-881'
_refine_ls_abs_structure_Flack -1(9)
_refine_ls_extinction_method none
_refine_ls_goodness_of_fit_ref 1.058
_refine_ls_hydrogen_treatment constr
_refine_ls_matrix_type full
_refine_ls_number_parameters 235
_refine_ls_number_reflns 3371
_refine_ls_number_restraints 0
_refine_ls_restrained_S_all 1.058
_refine_ls_R_factor_all 0.0331
_refine_ls_R_factor_gt 0.0294
_refine_ls_shift/su_max 0.000
_refine_ls_shift/su_mean 0.000
_refine_ls_structure_factor_coef Fsqd
_refine_ls_weighting_details 'calc w=1/[\s^2^(Fo^2^)+(0.0403P)^2^+0.1878P] where P=(Fo^2^+2Fc^2^)/3'
_refine_ls_weighting_scheme calc
_refine_ls_wR_factor_gt 0.0708
_refine_ls_wR_factor_ref 0.0724
_reflns_number_gt 3136
_reflns_number_total 3371
_reflns_threshold_expression >2sigma(I)
_cod_data_source_file c7ce00763a2.cif
_cod_data_source_block M-6helicene
_cod_depositor_comments
;
The following automatic conversions were performed:

'_symmetry_cell_setting' value 'Orthorhombic' changed to
'orthorhombic' according to
/home/data/users/saulius/crontab/automatic-downloads/rss-feeds/RSC/lib/dictionaries/cif_core.dic
dictionary named 'cif_core.dic' version 2.4.2 from 2011-04-26.

Automatic conversion script
Id: cif_fix_values 4973 2017-02-22 13:04:09Z antanas 
;
_cod_original_cell_volume 1650.3(1)
_cod_original_sg_symbol_H-M 'P2(1)2(1)2(1) '
_cod_database_code 7228366

loop_
_symmetry_equiv_pos_as_xyz
'x, y, z'
'x+1/2, -y+1/2, -z'
'-x, y+1/2, -z+1/2'
'-x+1/2, -y, z+1/2'

loop_
_atom_site_label
_atom_site_type_symbol
_atom_site_fract_x
_atom_site_fract_y
_atom_site_fract_z
_atom_site_U_iso_or_equiv
_atom_site_adp_type
_atom_site_occupancy
_atom_site_symmetry_multiplicity
_atom_site_calc_flag
_atom_site_refinement_flags
C1 C 0.0672(2) 0.79947(10) 0.07419(8) 0.0313(3) Uani 1 1 d .
H1 H 0.0858 0.8682 0.0610 0.038 Uiso 1 1 calc R
C2 C 0.21502(18) 0.73101(9) 0.07783(7) 0.0265(3) Uani 1 1 d .
H2 H 0.3330 0.7552 0.0692 0.032 Uiso 1 1 calc R
C3 C -0.10470(19) 0.76440(10) 0.09025(8) 0.0326(3) Uani 1 1 d .
H3 H -0.2028 0.8101 0.0881 0.039 Uiso 1 1 calc R
C4 C 0.18771(16) 0.62847(9) 0.09406(7) 0.0230(3) Uani 1 1 d .
H4 H 0.2876 0.5840 0.0949 0.028 Uiso 1 1 calc R
C5 C -0.13647(17) 0.66056(10) 0.10998(7) 0.0280(3) Uani 1 1 d .
C6 C 0.01137(16) 0.58901(10) 0.10945(7) 0.0232(3) Uani 1 1 d .
C7 C -0.31231(19) 0.62747(12) 0.13591(9) 0.0357(3) Uani 1 1 d .
H7 H -0.4127 0.6710 0.1307 0.043 Uiso 1 1 calc R
C8 C -0.33364(18) 0.53394(14) 0.16780(8) 0.0380(4) Uani 1 1 d .
H8 H -0.4464 0.5163 0.1887 0.046 Uiso 1 1 calc R
C9 C -0.18704(18) 0.46075(12) 0.17039(7) 0.0310(3) Uani 1 1 d .
C10 C -0.02246(17) 0.48264(10) 0.13140(7) 0.0242(3) Uani 1 1 d .
C11 C -0.2028(2) 0.36844(12) 0.21371(8) 0.0382(4) Uani 1 1 d .
H11 H -0.3132 0.3523 0.2374 0.046 Uiso 1 1 calc R
C12 C -0.0589(2) 0.30406(12) 0.22078(8) 0.0389(4) Uani 1 1 d .
H12 H -0.0650 0.2493 0.2552 0.047 Uiso 1 1 calc R
C13 C 0.1021(2) 0.31867(10) 0.17629(8) 0.0322(3) Uani 1 1 d .
C14 C 0.10998(17) 0.40055(9) 0.12251(7) 0.0242(3) Uani 1 1 d .
C15 C 0.2554(2) 0.25211(11) 0.18471(9) 0.0385(4) Uani 1 1 d .
H15 H 0.2522 0.1996 0.2210 0.046 Uiso 1 1 calc R
C16 C 0.4058(2) 0.26427(10) 0.14054(9) 0.0387(4) Uani 1 1 d .
H16 H 0.5117 0.2275 0.1519 0.046 Uiso 1 1 calc R
C17 C 0.40404(18) 0.33250(10) 0.07704(8) 0.0306(3) Uani 1 1 d .
C18 C 0.24775(17) 0.39463(9) 0.06295(7) 0.0237(3) Uani 1 1 d .
C19 C 0.5538(2) 0.33491(11) 0.02494(9) 0.0372(3) Uani 1 1 d .
H19 H 0.6612 0.3002 0.0374 0.045 Uiso 1 1 calc R
C20 C 0.54367(19) 0.38632(11) -0.04206(9) 0.0373(3) Uani 1 1 d .
H20 H 0.6465 0.3912 -0.0733 0.045 Uiso 1 1 calc R
C21 C 0.37534(18) 0.43352(10) -0.06551(8) 0.0289(3) Uani 1 1 d .
C22 C 0.22570(17) 0.43774(9) -0.01360(7) 0.0231(3) Uani 1 1 d .
C23 C 0.35386(19) 0.47116(11) -0.14101(8) 0.0347(3) Uani 1 1 d .
H23 H 0.4533 0.4702 -0.1743 0.042 Uiso 1 1 calc R
C24 C 0.1908(2) 0.50875(11) -0.16605(8) 0.0351(3) Uani 1 1 d .
H24 H 0.1798 0.5343 -0.2157 0.042 Uiso 1 1 calc R
C25 C 0.03908(19) 0.50886(10) -0.11658(7) 0.0287(3) Uani 1 1 d .
H25 H -0.0737 0.5323 -0.1341 0.034 Uiso 1 1 calc R
C26 C 0.05656(17) 0.47448(9) -0.04242(7) 0.0237(3) Uani 1 1 d .
H26 H -0.0451 0.4753 -0.0104 0.028 Uiso 1 1 calc R

loop_
_atom_site_aniso_label
_atom_site_aniso_U_11
_atom_site_aniso_U_22
_atom_site_aniso_U_33
_atom_site_aniso_U_23
_atom_site_aniso_U_13
_atom_site_aniso_U_12
C1 0.0449(8) 0.0225(6) 0.0264(7) -0.0018(5) -0.0058(6) 0.0064(6)
C2 0.0314(7) 0.0259(6) 0.0220(6) -0.0031(5) 0.0004(5) 0.0004(5)
C3 0.0352(7) 0.0335(7) 0.0290(7) -0.0093(6) -0.0096(6) 0.0155(6)
C4 0.0246(6) 0.0242(6) 0.0203(6) -0.0038(5) -0.0011(5) 0.0040(5)
C5 0.0252(6) 0.0376(7) 0.0212(6) -0.0107(5) -0.0068(5) 0.0066(5)
C6 0.0234(6) 0.0293(6) 0.0169(5) -0.0058(5) -0.0034(5) 0.0023(5)
C7 0.0236(7) 0.0496(9) 0.0340(7) -0.0188(7) -0.0054(6) 0.0060(6)
C8 0.0225(7) 0.0614(10) 0.0300(7) -0.0193(7) 0.0035(5) -0.0077(7)
C9 0.0305(7) 0.0435(8) 0.0191(6) -0.0095(6) -0.0010(5) -0.0122(6)
C10 0.0247(6) 0.0309(7) 0.0170(6) -0.0039(5) -0.0046(5) -0.0044(5)
C11 0.0430(9) 0.0502(9) 0.0214(7) -0.0053(6) 0.0009(6) -0.0226(7)
C12 0.0588(10) 0.0371(8) 0.0208(7) 0.0038(6) -0.0087(6) -0.0230(7)
C13 0.0474(8) 0.0256(6) 0.0236(6) -0.0018(5) -0.0125(6) -0.0099(6)
C14 0.0272(6) 0.0237(6) 0.0218(6) -0.0026(5) -0.0080(5) -0.0052(5)
C15 0.0593(10) 0.0216(6) 0.0346(8) 0.0025(6) -0.0236(7) -0.0059(6)
C16 0.0473(9) 0.0192(6) 0.0496(9) -0.0079(6) -0.0279(8) 0.0052(6)
C17 0.0310(7) 0.0196(6) 0.0413(8) -0.0112(6) -0.0141(6) 0.0016(5)
C18 0.0249(6) 0.0164(5) 0.0298(7) -0.0056(5) -0.0072(5) -0.0020(5)
C19 0.0281(7) 0.0290(7) 0.0543(9) -0.0205(7) -0.0095(7) 0.0084(6)
C20 0.0259(7) 0.0355(8) 0.0506(9) -0.0232(7) 0.0052(6) -0.0017(6)
C21 0.0275(6) 0.0235(6) 0.0358(7) -0.0132(6) 0.0033(6) -0.0064(5)
C22 0.0256(6) 0.0160(6) 0.0279(6) -0.0074(5) -0.0007(5) -0.0028(5)
C23 0.0372(8) 0.0353(7) 0.0316(7) -0.0127(6) 0.0117(6) -0.0150(6)
C24 0.0502(9) 0.0325(7) 0.0226(7) -0.0018(6) 0.0022(6) -0.0173(7)
C25 0.0355(7) 0.0247(6) 0.0259(7) -0.0018(5) -0.0047(5) -0.0070(5)
C26 0.0265(6) 0.0204(6) 0.0241(6) -0.0039(5) -0.0001(5) -0.0023(5)

loop_
_atom_type_symbol
_atom_type_description
_atom_type_scat_dispersion_real
_atom_type_scat_dispersion_imag
_atom_type_scat_source
C C 0.0033 0.0016 'International Tables Vol C Tables 4.2.6.8 and 6.1.1.4'
H H 0.0000 0.0000 'International Tables Vol C Tables 4.2.6.8 and 6.1.1.4'

loop_
_geom_angle_atom_site_label_1
_geom_angle_atom_site_label_2
_geom_angle_atom_site_label_3
_geom_angle
C3 C1 C2 119.38(12)
C3 C1 H1 120.3
C2 C1 H1 120.3
C4 C2 C1 120.67(12)
C4 C2 H2 119.7
C1 C2 H2 119.7
C1 C3 C5 121.33(12)
C1 C3 H3 119.3
C5 C3 H3 119.3
C2 C4 C6 121.47(11)
C2 C4 H4 119.3
C6 C4 H4 119.3
C3 C5 C6 119.68(12)
C3 C5 C7 120.84(12)
C6 C5 C7 119.33(12)
C4 C6 C5 117.29(11)
C4 C6 C10 123.32(11)
C5 C6 C10 119.13(11)
C8 C7 C5 120.44(13)
C8 C7 H7 119.8
C5 C7 H7 119.8
C7 C8 C9 121.59(12)
C7 C8 H8 119.2
C9 C8 H8 119.2
C10 C9 C11 119.70(14)
C10 C9 C8 119.34(13)
C11 C9 C8 120.93(13)
C9 C10 C14 118.34(12)
C9 C10 C6 117.61(12)
C14 C10 C6 123.75(11)
C12 C11 C9 120.43(14)
C12 C11 H11 119.8
C9 C11 H11 119.8
C11 C12 C13 120.90(13)
C11 C12 H12 119.6
C13 C12 H12 119.6
C14 C13 C15 119.37(14)
C14 C13 C12 119.61(13)
C15 C13 C12 121.02(13)
C13 C14 C10 116.88(12)
C13 C14 C18 117.60(12)
C10 C14 C18 125.52(11)
C16 C15 C13 120.77(13)
C16 C15 H15 119.6
C13 C15 H15 119.6
C15 C16 C17 120.70(13)
C15 C16 H16 119.6
C17 C16 H16 119.6
C16 C17 C18 119.78(13)
C16 C17 C19 120.37(13)
C18 C17 C19 119.76(13)
C17 C18 C14 117.74(12)
C17 C18 C22 117.73(12)
C14 C18 C22 124.08(11)
C20 C19 C17 121.49(13)
C20 C19 H19 119.3
C17 C19 H19 119.3
C19 C20 C21 120.38(13)
C19 C20 H20 119.8
C21 C20 H20 119.8
C23 C21 C22 119.67(12)
C23 C21 C20 120.57(12)
C22 C21 C20 119.68(13)
C26 C22 C21 117.29(11)
C26 C22 C18 123.41(11)
C21 C22 C18 118.97(11)
C24 C23 C21 121.37(12)
C24 C23 H23 119.3
C21 C23 H23 119.3
C23 C24 C25 119.67(13)
C23 C24 H24 120.2
C25 C24 H24 120.2
C26 C25 C24 120.29(13)
C26 C25 H25 119.9
C24 C25 H25 119.9
C25 C26 C22 121.60(12)
C25 C26 H26 119.2
C22 C26 H26 119.2

loop_
_geom_bond_atom_site_label_1
_geom_bond_atom_site_label_2
_geom_bond_distance
C1 C3 1.365(2)
C1 C2 1.3991(18)
C1 H1 0.9300
C2 C4 1.3723(18)
C2 H2 0.9300
C3 C5 1.407(2)
C3 H3 0.9300
C4 C6 1.4120(17)
C4 H4 0.9300
C5 C6 1.4233(17)
C5 C7 1.428(2)
C6 C10 1.4509(18)
C7 C8 1.342(2)
C7 H7 0.9300
C8 C9 1.431(2)
C8 H8 0.9300
C9 C10 1.4104(17)
C9 C11 1.419(2)
C10 C14 1.4460(18)
C11 C12 1.347(2)
C11 H11 0.9300
C12 C13 1.423(2)
C12 H12 0.9300
C13 C14 1.4167(18)
C13 C15 1.421(2)
C14 C18 1.4485(18)
C15 C16 1.352(2)
C15 H15 0.9300
C16 C17 1.417(2)
C16 H16 0.9300
C17 C18 1.4186(17)
C17 C19 1.423(2)
C18 C22 1.4560(18)
C19 C20 1.347(2)
C19 H19 0.9300
C20 C21 1.433(2)
C20 H20 0.9300
C21 C23 1.413(2)
C21 C22 1.4208(17)
C22 C26 1.4166(18)
C23 C24 1.359(2)
C23 H23 0.9300
C24 C25 1.405(2)
C24 H24 0.9300
C25 C26 1.3737(18)
C25 H25 0.9300
C26 H26 0.9300
